data_4319790
loop_
_publ_author_name
'Pamela J. Hagrman'
'Jon Zubieta'

_publ_section_title
;
 Hydrothermal Syntheses and Structural Characterizations of
 Organic-Inorganic Hybrid Materials of the M(II)-Ligand/Vanadium Oxide
 System (M(II) = Cu(II) and Zn(II); Ligand = 2,2'-Bipyridine and
 2,2':6',2''-Terpyridine)
;
_journal_name_full 'Inorganic Chemistry'
_journal_page_first 2800
_journal_page_last 2809
_journal_paper_doi 10.1021/ic010024m
_journal_volume 40
_journal_year 2001
_chemical_formula_sum 'C10 H8 Cu N2 O10.5 V4'
_chemical_formula_weight 591.48
_chemical_name_systematic
; 
 ? 
;
_space_group_IT_number 2
_symmetry_cell_setting triclinic
_symmetry_space_group_name_Hall '-P 1'
_symmetry_space_group_name_H-M 'P -1'
_atom_sites_solution_hydrogens geom
_atom_sites_solution_primary direct
_atom_sites_solution_secondary difmap
_audit_creation_method SHELXL-97
_cell_angle_alpha 85.6480(10)
_cell_angle_beta 72.6270(10)
_cell_angle_gamma 72.7340(10)
_cell_formula_units_Z 2
_cell_length_a 8.0679(2)
_cell_length_b 9.6449(3)
_cell_length_c 11.6379(3)
_cell_measurement_temperature 120(2)
_cell_volume 825.25(4)
_computing_structure_refinement 'SHELXL-97 (Sheldrick, 1997)'
_computing_structure_solution 'SHELXS-97 (Sheldrick, 1990)'
_diffrn_ambient_temperature 293(2)
_diffrn_measured_fraction_theta_full 0.888
_diffrn_measured_fraction_theta_max 0.888
_diffrn_radiation_monochromator graphite
_diffrn_radiation_source 'fine-focus sealed tube'
_diffrn_radiation_type MoK\a
_diffrn_radiation_wavelength 0.71073
_diffrn_reflns_av_R_equivalents 0.0283
_diffrn_reflns_av_sigmaI/netI 0.0446
_diffrn_reflns_limit_h_max 10
_diffrn_reflns_limit_h_min -10
_diffrn_reflns_limit_k_max 12
_diffrn_reflns_limit_k_min -10
_diffrn_reflns_limit_l_max 12
_diffrn_reflns_limit_l_min -14
_diffrn_reflns_number 5274
_diffrn_reflns_theta_full 28.26
_diffrn_reflns_theta_max 28.26
_diffrn_reflns_theta_min 1.83
_exptl_absorpt_coefficient_mu 3.509
_exptl_crystal_colour black
_exptl_crystal_density_diffrn 2.380
_exptl_crystal_density_method 'not measured'
_exptl_crystal_description block
_exptl_crystal_F_000 574
_exptl_crystal_size_max 0.10
_exptl_crystal_size_mid 0.10
_exptl_crystal_size_min 0.10
_refine_diff_density_max 0.501
_refine_diff_density_min -0.539
_refine_diff_density_rms 0.119
_refine_ls_extinction_method none
_refine_ls_goodness_of_fit_ref 1.075
_refine_ls_hydrogen_treatment mixed
_refine_ls_matrix_type full
_refine_ls_number_parameters 282
_refine_ls_number_reflns 3626
_refine_ls_number_restraints 0
_refine_ls_restrained_S_all 1.075
_refine_ls_R_factor_all 0.0430
_refine_ls_R_factor_gt 0.0303
_refine_ls_shift/su_max 0.000
_refine_ls_shift/su_mean 0.000
_refine_ls_structure_factor_coef Fsqd
_refine_ls_weighting_details 'calc w=1/[\s^2^(Fo^2^)+(0.0202P)^2^+1.2917P] where P=(Fo^2^+2Fc^2^)/3'
_refine_ls_weighting_scheme calc
_refine_ls_wR_factor_gt 0.0635
_refine_ls_wR_factor_ref 0.0680
_reflns_number_gt 3000
_reflns_number_total 3626
_reflns_threshold_expression >2sigma(I)
_cod_data_source_file ic010024m_2.cif
_cod_data_source_block Compound2
_cod_depositor_comments
;
The following automatic conversions were performed:

'_symmetry_cell_setting' value 'Triclinic' changed to 'triclinic'
according to the built-in table from CIF Core dictionary named
'cif_core.dic' version 2.4.1 from 2010-06-29.

Automatic conversion script
Id: cif_fix_values 1646 2011-03-28 12:23:43Z adriana 
;
_cod_original_formula_sum 'C10 H8 Cu N2 O10.50 V4'
_cod_database_code 4319790

loop_
_symmetry_equiv_pos_as_xyz
'x, y, z'
'-x, -y, -z'

loop_
_atom_site_label
_atom_site_type_symbol
_atom_site_fract_x
_atom_site_fract_y
_atom_site_fract_z
_atom_site_U_iso_or_equiv
_atom_site_adp_type
_atom_site_occupancy
_atom_site_symmetry_multiplicity
_atom_site_calc_flag
_atom_site_refinement_flags
_atom_site_disorder_assembly
_atom_site_disorder_group
Cu1 Cu 0.31588(5) 0.20898(4) 0.20673(3) 0.00777(10) Uani 1 1 d . . .
V2 V -0.11186(7) 0.41916(6) 0.37893(5) 0.00611(12) Uani 1 1 d . . .
V3 V 0.19665(7) 0.50560(6) 0.03691(5) 0.00581(12) Uani 1 1 d . . .
V4 V 0.12906(7) 0.67254(6) 0.31843(5) 0.00634(12) Uani 1 1 d . . .
V5 V -0.46394(7) 0.47069(6) 0.24376(5) 0.00656(12) Uani 1 1 d . . .
O1 O 0.4131(3) 0.3592(3) 0.2914(2) 0.0138(5) Uani 1 1 d . . .
O2 O 0.3011(3) 0.3408(3) 0.0715(2) 0.0115(5) Uani 1 1 d . . .
O3 O 0.0612(3) 0.2955(3) 0.2896(2) 0.0121(5) Uani 1 1 d . . .
O4 O 0.3376(3) 0.5723(3) -0.0885(2) 0.0117(5) Uani 1 1 d . . .
O5 O 0.0000 0.5000 0.0000 0.0151(7) Uani 1 2 d S . .
O6 O 0.1416(3) 0.6173(3) 0.15319(19) 0.0108(5) Uani 1 1 d . . .
O7 O 0.3917(3) 0.6407(3) 0.2552(2) 0.0120(5) Uani 1 1 d . . .
O8 O 0.0347(3) 0.8429(3) 0.3174(2) 0.0120(5) Uani 1 1 d . . .
O9 O -0.0616(3) 0.5784(3) 0.3746(2) 0.0112(5) Uani 1 1 d . . .
O10 O -0.3111(3) 0.4528(3) 0.3277(2) 0.0136(5) Uani 1 1 d . . .
O11 O -0.1601(3) 0.3586(3) 0.5218(2) 0.0130(5) Uani 1 1 d . . .
N1 N 0.3506(4) 0.0497(3) 0.3227(2) 0.0088(5) Uani 1 1 d . . .
N2 N 0.5567(4) 0.0864(3) 0.1092(2) 0.0087(5) Uani 1 1 d . . .
C1 C 0.2368(5) 0.0414(4) 0.4318(3) 0.0116(7) Uani 1 1 d . . .
C2 C 0.2798(5) -0.0695(4) 0.5103(3) 0.0137(7) Uani 1 1 d . . .
C3 C 0.4444(5) -0.1736(4) 0.4756(3) 0.0140(7) Uani 1 1 d . . .
C5 C 0.5119(4) -0.0538(3) 0.2878(3) 0.0096(6) Uani 1 1 d . . .
C6 C 0.6247(4) -0.0369(3) 0.1645(3) 0.0086(6) Uani 1 1 d . . .
C7 C 0.7857(5) -0.1391(4) 0.1055(3) 0.0134(7) Uani 1 1 d . . .
C8 C 0.8755(5) -0.1142(4) -0.0119(3) 0.0146(7) Uani 1 1 d . . .
C9 C 0.8071(5) 0.0120(4) -0.0676(3) 0.0138(7) Uani 1 1 d . . .
C10 C 0.6469(5) 0.1116(4) -0.0033(3) 0.0121(7) Uani 1 1 d . . .
C4 C 0.5637(5) -0.1670(4) 0.3630(3) 0.0119(7) Uani 1 1 d . . .
H1 H 0.134(5) 0.111(4) 0.452(3) 0.007(9) Uiso 1 1 d . . .
H2 H 0.198(5) -0.068(5) 0.586(4) 0.023(11) Uiso 1 1 d . . .
H3 H 0.477(4) -0.249(4) 0.526(3) 0.003(8) Uiso 1 1 d . . .
H4 H 0.671(5) -0.237(4) 0.340(3) 0.001(8) Uiso 1 1 d . . .
H7 H 0.828(5) -0.230(4) 0.147(3) 0.009(9) Uiso 1 1 d . . .
H8 H 0.982(6) -0.185(5) -0.052(4) 0.026(12) Uiso 1 1 d . . .
H9 H 0.862(5) 0.030(4) -0.144(4) 0.014(10) Uiso 1 1 d . . .
H10 H 0.596(5) 0.192(4) -0.032(3) 0.004(9) Uiso 1 1 d . . .

loop_
_atom_site_aniso_label
_atom_site_aniso_U_11
_atom_site_aniso_U_22
_atom_site_aniso_U_33
_atom_site_aniso_U_23
_atom_site_aniso_U_13
_atom_site_aniso_U_12
Cu1 0.00654(19) 0.00681(19) 0.00828(19) 0.00058(15) -0.00175(15) 0.00004(15)
V2 0.0046(3) 0.0088(3) 0.0052(2) 0.0008(2) -0.0020(2) -0.0020(2)
V3 0.0051(3) 0.0083(3) 0.0040(2) -0.0001(2) -0.0015(2) -0.0016(2)
V4 0.0067(3) 0.0070(3) 0.0048(2) 0.0000(2) -0.0009(2) -0.0020(2)
V5 0.0052(3) 0.0094(3) 0.0055(2) 0.0008(2) -0.0018(2) -0.0027(2)
O1 0.0191(13) 0.0196(13) 0.0071(11) 0.0017(9) -0.0035(10) -0.0130(11)
O2 0.0124(12) 0.0109(12) 0.0112(11) 0.0026(9) -0.0053(9) -0.0020(9)
O3 0.0076(11) 0.0115(12) 0.0137(12) -0.0017(9) -0.0015(9) 0.0013(9)
O4 0.0137(12) 0.0126(12) 0.0078(11) 0.0003(9) 0.0001(9) -0.0058(10)
O5 0.0091(16) 0.023(2) 0.0147(17) -0.0005(14) -0.0054(14) -0.0048(14)
O6 0.0111(11) 0.0146(12) 0.0069(11) -0.0013(9) -0.0024(9) -0.0037(10)
O7 0.0099(11) 0.0152(12) 0.0111(12) 0.0007(9) -0.0030(9) -0.0040(10)
O8 0.0150(12) 0.0104(12) 0.0081(11) 0.0004(9) -0.0015(9) -0.0019(10)
O9 0.0105(11) 0.0136(12) 0.0111(11) -0.0001(9) -0.0033(9) -0.0053(9)
O10 0.0082(11) 0.0196(13) 0.0135(12) -0.0016(10) -0.0056(10) -0.0017(10)
O11 0.0156(12) 0.0181(13) 0.0093(11) 0.0054(10) -0.0057(10) -0.0101(10)
N1 0.0097(13) 0.0071(13) 0.0088(13) -0.0003(10) -0.0017(11) -0.0020(11)
N2 0.0107(13) 0.0053(13) 0.0117(13) 0.0012(10) -0.0051(11) -0.0031(11)
C1 0.0119(17) 0.0100(16) 0.0110(16) 0.0006(13) -0.0022(14) -0.0019(14)
C2 0.0160(17) 0.0148(18) 0.0109(16) 0.0005(13) -0.0025(14) -0.0069(14)
C3 0.0190(18) 0.0090(17) 0.0160(17) 0.0050(14) -0.0086(15) -0.0048(14)
C5 0.0087(15) 0.0066(15) 0.0130(16) -0.0014(12) -0.0025(13) -0.0018(12)
C6 0.0088(15) 0.0058(15) 0.0116(16) 0.0001(12) -0.0044(13) -0.0012(12)
C7 0.0099(16) 0.0137(17) 0.0152(17) -0.0020(14) -0.0043(14) -0.0002(13)
C8 0.0104(17) 0.0154(18) 0.0146(17) -0.0039(14) -0.0010(14) -0.0004(14)
C9 0.0137(17) 0.0179(19) 0.0091(16) 0.0006(14) 0.0005(14) -0.0075(14)
C10 0.0131(17) 0.0120(17) 0.0119(16) 0.0025(13) -0.0045(13) -0.0044(14)
C4 0.0117(17) 0.0098(17) 0.0144(17) -0.0009(13) -0.0048(14) -0.0020(14)

loop_
_atom_type_symbol
_atom_type_description
_atom_type_scat_dispersion_real
_atom_type_scat_dispersion_imag
_atom_type_scat_source
C C 0.0033 0.0016 'International Tables Vol C Tables 4.2.6.8 and 6.1.1.4'
H H 0.0000 0.0000 'International Tables Vol C Tables 4.2.6.8 and 6.1.1.4'
N N 0.0061 0.0033 'International Tables Vol C Tables 4.2.6.8 and 6.1.1.4'
O O 0.0106 0.0060 'International Tables Vol C Tables 4.2.6.8 and 6.1.1.4'
V V 0.3005 0.5294 'International Tables Vol C Tables 4.2.6.8 and 6.1.1.4'
Cu Cu 0.3201 1.2651 'International Tables Vol C Tables 4.2.6.8 and 6.1.1.4'

loop_
_geom_angle_atom_site_label_1
_geom_angle_atom_site_label_2
_geom_angle_atom_site_label_3
_geom_angle
_geom_angle_site_symmetry_1
_geom_angle_site_symmetry_3
_geom_angle_publ_flag
O3 Cu1 O2 91.39(10) . . ?
O3 Cu1 N1 94.85(10) . . ?
O2 Cu1 N1 170.40(10) . . ?
O3 Cu1 N2 166.83(10) . . ?
O2 Cu1 N2 90.20(10) . . ?
N1 Cu1 N2 82.08(11) . . ?
O3 Cu1 O1 94.64(9) . . ?
O2 Cu1 O1 90.54(9) . . ?
N1 Cu1 O1 96.20(10) . . ?
N2 Cu1 O1 98.42(10) . . ?
O3 V2 O11 110.12(12) . . ?
O3 V2 O9 110.35(11) . . ?
O11 V2 O9 110.08(11) . . ?
O3 V2 O10 109.90(11) . . ?
O11 V2 O10 108.59(11) . . ?
O9 V2 O10 107.74(11) . . ?
O2 V3 O6 109.35(12) . . ?
O2 V3 O4 111.37(11) . . ?
O6 V3 O4 107.96(11) . . ?
O2 V3 O5 108.66(8) . . ?
O6 V3 O5 110.97(8) . . ?
O4 V3 O5 108.53(8) . . ?
O8 V4 O9 107.61(11) . . ?
O8 V4 O11 103.26(11) . 2_566 ?
O9 V4 O11 86.58(9) . 2_566 ?
O8 V4 O7 107.47(11) . . ?
O9 V4 O7 144.83(10) . . ?
O11 V4 O7 87.92(10) 2_566 . ?
O8 V4 O6 100.15(11) . . ?
O9 V4 O6 85.60(9) . . ?
O11 V4 O6 156.58(11) 2_566 . ?
O7 V4 O6 85.86(9) . . ?
O1 V5 O7 107.26(12) 1_455 1_455 ?
O1 V5 O10 110.69(12) 1_455 . ?
O7 V5 O10 111.71(11) 1_455 . ?
O1 V5 O4 108.61(11) 1_455 2_565 ?
O7 V5 O4 109.74(11) 1_455 2_565 ?
O10 V5 O4 108.77(11) . 2_565 ?
V5 O1 Cu1 136.28(13) 1_655 . ?
V3 O2 Cu1 142.71(14) . . ?
V2 O3 Cu1 153.76(14) . . ?
V3 O4 V5 141.19(14) . 2_565 ?
V3 O5 V3 180.00(3) . 2_565 ?
V3 O6 V4 155.80(15) . . ?
V5 O7 V4 120.50(13) 1_655 . ?
V2 O9 V4 144.69(14) . . ?
V5 O10 V2 165.77(15) . . ?
V2 O11 V4 154.12(14) . 2_566 ?
C1 N1 C5 119.0(3) . . ?
C1 N1 Cu1 126.4(2) . . ?
C5 N1 Cu1 114.5(2) . . ?
C10 N2 C6 119.6(3) . . ?
C10 N2 Cu1 126.5(2) . . ?
C6 N2 Cu1 113.9(2) . . ?
N1 C1 C2 122.0(3) . . ?
C3 C2 C1 119.1(3) . . ?
C2 C3 C4 119.8(3) . . ?
N1 C5 C4 121.7(3) . . ?
N1 C5 C6 114.6(3) . . ?
C4 C5 C6 123.7(3) . . ?
N2 C6 C7 121.1(3) . . ?
N2 C6 C5 114.6(3) . . ?
C7 C6 C5 124.3(3) . . ?
C8 C7 C6 119.0(3) . . ?
C9 C8 C7 119.8(3) . . ?
C8 C9 C10 118.6(3) . . ?
N2 C10 C9 121.9(3) . . ?
C3 C4 C5 118.4(3) . . ?

loop_
_geom_bond_atom_site_label_1
_geom_bond_atom_site_label_2
_geom_bond_distance
_geom_bond_site_symmetry_2
_geom_bond_publ_flag
Cu1 O3 1.941(2) . ?
Cu1 O2 1.956(2) . ?
Cu1 N1 1.979(3) . ?
Cu1 N2 1.996(3) . ?
Cu1 O1 2.245(2) . ?
V2 O3 1.669(2) . ?
V2 O11 1.691(2) . ?
V2 O9 1.694(2) . ?
V2 O10 1.811(2) . ?
V3 O2 1.646(2) . ?
V3 O6 1.664(2) . ?
V3 O4 1.772(2) . ?
V3 O5 1.7793(5) . ?
V4 O8 1.593(2) . ?
V4 O9 1.938(2) . ?
V4 O11 1.939(2) 2_566 ?
V4 O7 1.960(2) . ?
V4 O6 2.000(2) . ?
V5 O1 1.632(2) 1_455 ?
V5 O7 1.694(2) 1_455 ?
V5 O10 1.753(2) . ?
V5 O4 1.799(2) 2_565 ?
O1 V5 1.632(2) 1_655 ?
O4 V5 1.799(2) 2_565 ?
O5 V3 1.7793(5) 2_565 ?
O7 V5 1.694(2) 1_655 ?
O11 V4 1.939(2) 2_566 ?
N1 C1 1.340(4) . ?
N1 C5 1.353(4) . ?
N2 C10 1.339(4) . ?
N2 C6 1.356(4) . ?
C1 C2 1.386(5) . ?
C2 C3 1.373(5) . ?
C3 C4 1.385(5) . ?
C5 C4 1.391(5) . ?
C5 C6 1.478(4) . ?
C6 C7 1.393(5) . ?
C7 C8 1.382(5) . ?
C8 C9 1.379(5) . ?
C9 C10 1.395(5) . ?
